data_1564341
loop_
_publ_author_name
'Taniguchi, Yoshimasa'
'Miwa, Mayuka'
'Kitada, Naoki'

_publ_section_title
;
 Crystalline sponge X-ray analysis coupled with supercritical fluid
 chromatography: a novel analytical platform for the rapid separation,
 isolation, and characterization of analytes.
;
_journal_issue 17
_journal_name_full 'The Analyst'
_journal_page_first 5230
_journal_page_last 5235
_journal_paper_doi 10.1039/d1an00948f
_journal_volume 146
_journal_year 2021
_chemical_absolute_configuration ad
_chemical_formula_moiety
;
(C72 H48 Cl12 N24 Zn6), 1.9(C14 H12 O), 0.3(C5 H12 O)
;
_chemical_formula_sum 'C100.1 H74.4 Cl12 N24 O2.2 Zn6'
_chemical_formula_weight 2466.28
_space_group_crystal_system monoclinic
_space_group_IT_number 5
_space_group_name_Hall 'C 2y'
_space_group_name_H-M_alt 'C 1 2 1'
_atom_sites_solution_hydrogens geom
_audit_creation_method SHELXL-2018/3
_audit_update_record
;
2021-02-11 deposited with the CCDC.	2021-02-11 downloaded from the CCDC.
;
_cell_angle_alpha 90
_cell_angle_beta 102.7113(4)
_cell_angle_gamma 90
_cell_formula_units_Z 4
_cell_length_a 33.96777(12)
_cell_length_b 14.44849(4)
_cell_length_c 31.66428(14)
_cell_measurement_reflns_used 86198
_cell_measurement_temperature 99.99(10)
_cell_measurement_theta_max 74.6050
_cell_measurement_theta_min 2.6480
_cell_volume 15159.42(10)
_computing_cell_refinement 'CrysAlisPro 1.171.40.53a (Rigaku OD, 2019)'
_computing_data_collection 'CrysAlisPro 1.171.40.53a (Rigaku OD, 2019)'
_computing_data_reduction 'CrysAlisPro 1.171.40.53a (Rigaku OD, 2019)'
_computing_molecular_graphics 'shelXle (Hubschle et al., 2011)'
_computing_publication_material 'SHELXL-2018/3 (Sheldrick, 2018)'
_computing_structure_refinement 'SHELXL-2018/3 (Sheldrick, 2018)'
_computing_structure_solution 'SHELXT 2018/2 (Sheldrick, 2018)'
_diffrn_ambient_temperature 99.99(10)
_diffrn_detector_area_resol_mean 10.0000
_diffrn_measured_fraction_theta_full 0.999
_diffrn_measured_fraction_theta_max 0.980
_diffrn_measurement_device_type 'XtaLAB Synergy R, HyPix'
_diffrn_measurement_method '\w scans'
_diffrn_radiation_type CuK\a
_diffrn_radiation_wavelength 1.54184
_diffrn_reflns_av_R_equivalents 0.0212
_diffrn_reflns_av_unetI/netI 0.0118
_diffrn_reflns_Laue_measured_fraction_full 0.999
_diffrn_reflns_Laue_measured_fraction_max 0.980
_diffrn_reflns_limit_h_max 42
_diffrn_reflns_limit_h_min -35
_diffrn_reflns_limit_k_max 17
_diffrn_reflns_limit_k_min -17
_diffrn_reflns_limit_l_max 39
_diffrn_reflns_limit_l_min -39
_diffrn_reflns_number 142344
_diffrn_reflns_point_group_measured_fraction_full 0.996
_diffrn_reflns_point_group_measured_fraction_max 0.961
_diffrn_reflns_theta_full 67.684
_diffrn_reflns_theta_max 75.174
_diffrn_reflns_theta_min 2.667
_diffrn_source 'Rotating-anode X-ray tube'
_exptl_absorpt_coefficient_mu 3.338
_exptl_absorpt_correction_T_max 1.000
_exptl_absorpt_correction_T_min 0.509
_exptl_absorpt_correction_type gaussian
_exptl_absorpt_process_details
;
CrysAlisPro 1.171.40.53a (Rigaku Oxford Diffraction, 2019)
Numerical absorption correction based on gaussian integration over
			a multifaceted crystal model
Empirical absorption correction using spherical harmonics,
 implemented in SCALE3 ABSPACK scaling algorithm.
;
_exptl_crystal_colour colorless
_exptl_crystal_density_diffrn 1.081
_exptl_crystal_description block
_exptl_crystal_F_000 4978
_exptl_crystal_size_max 0.249
_exptl_crystal_size_mid 0.205
_exptl_crystal_size_min 0.107
_refine_diff_density_max 0.943
_refine_diff_density_min -0.566
_refine_diff_density_rms 0.181
_refine_ls_abs_structure_details
;
 Flack x determined using 12338 quotients [(I+)-(I-)]/[(I+)+(I-)]
 (Parsons, Flack and Wagner, Acta Cryst. B69 (2013) 249-259).
;
_refine_ls_abs_structure_Flack 0.020(4)
_refine_ls_extinction_method none
_refine_ls_goodness_of_fit_ref 1.083
_refine_ls_hydrogen_treatment constr
_refine_ls_matrix_type full
_refine_ls_number_parameters 1735
_refine_ls_number_reflns 30066
_refine_ls_number_restraints 1240
_refine_ls_restrained_S_all 1.083
_refine_ls_R_factor_all 0.0719
_refine_ls_R_factor_gt 0.0703
_refine_ls_shift/su_max 0.001
_refine_ls_shift/su_mean 0.000
_refine_ls_structure_factor_coef Fsqd
_refine_ls_weighting_details 'w=1/[\s^2^(Fo^2^)+(0.1688P)^2^+5.0202P] where P=(Fo^2^+2Fc^2^)/3'
_refine_ls_weighting_scheme calc
_refine_ls_wR_factor_gt 0.2131
_refine_ls_wR_factor_ref 0.2169
_reflns_Friedel_coverage 0.884
_reflns_Friedel_fraction_full 0.993
_reflns_Friedel_fraction_max 0.941
_reflns_number_gt 28647
_reflns_number_total 30066
_reflns_threshold_expression 'I > 2\s(I)'
_cod_data_source_file d1an00948f1.cif
_cod_data_source_block 4a@1
_cod_depositor_comments 'Adding full bibliography for 1564341--1564354.cif.'
_cod_original_cell_volume 15159.41(10)
_cod_original_sg_symbol_H-M 'C 2'
_cod_original_formula_sum 'C100.10 H74.40 Cl12 N24 O2.20 Zn6'
_cod_database_code 1564341
_shelx_shelxl_version_number 2018/3
_shelx_space_group_comment
;
The symmetry employed for this shelxl refinement is uniquely defined
by the following loop, which should always be used as a source of
symmetry information in preference to the above space-group names.
They are only intended as comments.
;
_shelx_estimated_absorpt_t_min 0.490
_shelx_estimated_absorpt_t_max 0.717

loop_
_space_group_symop_operation_xyz
'x, y, z'
'-x, y, -z'
'x+1/2, y+1/2, z'
'-x+1/2, y+1/2, -z'

loop_
_atom_site_label
_atom_site_type_symbol
_atom_site_fract_x
_atom_site_fract_y
_atom_site_fract_z
_atom_site_U_iso_or_equiv
_atom_site_adp_type
_atom_site_occupancy
_atom_site_site_symmetry_order
_atom_site_calc_flag
_atom_site_refinement_flags_posn
_atom_site_refinement_flags_adp
_atom_site_refinement_flags_occupancy
_atom_site_disorder_assembly
_atom_site_disorder_group
Zn3A Zn 0.8083(4) 0.6491(5) 0.9577(3) 0.073(3) Uani 0.493(16) 1 d . . P A 1
Cl5A Cl 0.7501(5) 0.7082(5) 0.9265(6) 0.115(5) Uani 0.493(16) 1 d . . P A 1
Cl6A Cl 0.8417(8) 0.6900(7) 1.0230(4) 0.125(6) Uani 0.493(16) 1 d . . P A 1
Zn3B Zn 0.7980(7) 0.6511(15) 0.9575(7) 0.065(5) Uani 0.148(16) 1 d . . P A 2
Cl5B Cl 0.7406(6) 0.7065(14) 0.9185(8) 0.088(8) Uani 0.148(16) 1 d . . P A 2
Cl6B Cl 0.8251(5) 0.6984(15) 1.0229(8) 0.062(5) Uani 0.148(16) 1 d . . P A 2
Zn3C Zn 0.82724(16) 0.6502(2) 0.9806(2) 0.0651(11) Uani 0.358(9) 1 d . . P A 3
Cl5C Cl 0.7725(3) 0.7321(4) 0.9608(3) 0.087(2) Uani 0.358(9) 1 d . . P A 3
Cl6C Cl 0.8716(3) 0.6661(4) 1.0431(2) 0.0860(18) Uani 0.358(9) 1 d . . P A 3
Zn6A Zn 0.29749(4) 0.85330(6) 0.45443(4) 0.0750(4) Uani 0.922(4) 1 d . . P B 1
Cl1C Cl 0.23866(8) 0.79691(14) 0.42226(12) 0.1089(10) Uani 0.922(4) 1 d . . P B 1
Cl2C Cl 0.32911(13) 0.80798(15) 0.51964(9) 0.1086(10) Uani 0.922(4) 1 d . . P B 1
Zn6B Zn 0.3239(5) 0.8524(8) 0.4761(6) 0.081(5) Uani 0.078(4) 1 d . . P B 2
Cl1D Cl 0.2651(7) 0.7690(13) 0.4558(9) 0.080(7) Uani 0.078(4) 1 d . . P B 2
Cl2D Cl 0.3609(17) 0.828(3) 0.529(2) 0.19(3) Uani 0.078(4) 1 d . . P B 2
Zn2A Zn 0.9212(2) -0.1357(5) 1.1573(3) 0.0602(11) Uani 0.58(5) 1 d . . P C 1
Cl3A Cl 0.8881(4) -0.2489(7) 1.1808(4) 0.101(3) Uani 0.58(5) 1 d . . P C 1
Cl4A Cl 0.9760(3) -0.1486(9) 1.1327(3) 0.096(3) Uani 0.58(5) 1 d . . P C 1
Zn2B Zn 0.9130(8) -0.1391(8) 1.1609(5) 0.079(3) Uani 0.42(5) 1 d . . P C 2
Cl3B Cl 0.8751(12) -0.2423(11) 1.1838(4) 0.112(7) Uani 0.42(5) 1 d . . P C 2
Cl4B Cl 0.9684(8) -0.173(2) 1.1362(6) 0.134(7) Uani 0.42(5) 1 d . . P C 2
Zn1 Zn 0.62159(3) -0.11817(6) 0.80874(2) 0.0672(2) Uani 1 1 d . . . . .
N1 N 0.66243(15) -0.0506(3) 0.85614(15) 0.0602(11) Uani 1 1 d . . . . .
C1 C 0.72152(18) 0.0410(4) 0.91628(16) 0.0574(12) Uani 1 1 d . . . . .
Cl1 Cl 0.64173(6) -0.09853(19) 0.74782(6) 0.0962(7) Uani 1 1 d . . . . .
N2 N 0.75785(15) 0.1796(3) 0.94334(15) 0.0586(11) Uani 1 1 d . . . . .
C2 C 0.7197(2) -0.0555(4) 0.9149(2) 0.0674(16) Uani 1 1 d . . . . .
H2 H 0.738775 -0.091528 0.934570 0.081 Uiso 1 1 calc R U . . .
Cl2 Cl 0.60884(7) -0.25181(11) 0.83717(7) 0.0979(7) Uani 1 1 d . . . . .
Zn4 Zn 0.92048(3) 1.12946(6) 0.65566(2) 0.0712(3) Uani 1 1 d . . . . .
N4 N 0.81141(14) 0.1735(3) 1.00560(15) 0.0556(10) Uani 1 1 d . . . . .
C4 C 0.6641(2) 0.0422(4) 0.8577(2) 0.0744(19) Uani 1 1 d . . . . .
H4 H 0.644679 0.076396 0.837507 0.089 Uiso 1 1 calc R U . . .
N6 N 0.8037(3) 0.5090(4) 0.9657(3) 0.105(3) Uani 1 1 d . . . . .
C6 C 0.75285(18) 0.0879(4) 0.94876(18) 0.0550(11) Uani 1 1 d . . . . .
Zn5 Zn 0.61415(2) 1.12252(6) 0.31062(3) 0.0627(2) Uani 1 1 d . . . . .
N5 N 0.87779(16) -0.0631(3) 1.11254(15) 0.0604(11) Uani 1 1 d . . . . .
C5 C 0.6925(2) 0.0901(4) 0.8874(2) 0.0708(17) Uani 1 1 d . . . . .
H5 H 0.692280 0.155796 0.887971 0.085 Uiso 1 1 calc R U . . .
Cl9 Cl 0.60168(5) 1.25289(10) 0.34186(6) 0.0802(5) Uani 1 1 d . . . . .
N9 N 0.95611(15) 0.6429(4) 0.83568(18) 0.0682(12) Uani 1 1 d . . . . .
C9 C 0.82889(16) 0.0320(3) 1.04495(17) 0.0538(11) Uani 1 1 d . . . . .
Cl8 Cl 0.97846(8) 1.1536(2) 0.63727(8) 0.1209(10) Uani 1 1 d . . . . .
N8 N 0.92205(16) 0.7837(4) 0.81134(17) 0.0658(12) Uani 1 1 d . . . . .
C8 C 0.80343(16) 0.0840(3) 1.00813(17) 0.0515(11) Uani 1 1 d . . . . .
Cl7 Cl 0.88503(7) 1.23990(12) 0.67781(7) 0.0991(7) Uani 1 1 d . . . . .
N7 N 0.8494(3) 0.6666(4) 0.9221(3) 0.110(3) Uani 1 1 d . . . . .
C7 C 0.78720(19) 0.2177(4) 0.9729(2) 0.0590(12) Uani 1 1 d . . . . .
Cl10 Cl 0.63385(5) 1.11117(19) 0.24879(6) 0.0917(5) Uani 1 1 d . . . . .
N10 N 0.97338(14) 0.7279(3) 0.77801(15) 0.0583(10) Uani 1 1 d . . . . .
C10 C 0.82793(18) -0.0640(3) 1.04579(18) 0.0591(13) Uani 1 1 d . . . . .
H10 H 0.810992 -0.098182 1.023277 0.071 Uiso 1 1 calc R U . . .
N11 N 1.07105(15) 0.4630(4) 0.80282(16) 0.0624(12) Uani 1 1 d . . . . .
C11 C 0.85272(19) -0.1086(4) 1.08090(16) 0.0618(14) Uani 1 1 d . . . . .
H11 H 0.851727 -0.174179 1.082361 0.074 Uiso 1 1 calc R U . . .
N12 N 0.93242(18) 1.0273(4) 0.70189(17) 0.0686(13) Uani 1 1 d . . . . .
C12 C 0.8777(2) 0.0280(4) 1.1115(2) 0.081(2) Uani 1 1 d . . . . .
H12 H 0.894605 0.060455 1.134627 0.098 Uiso 1 1 calc R U . . .
N13 N 0.88221(16) 1.0605(3) 0.60599(16) 0.0630(12) Uani 1 1 d . . . . .
C13 C 0.8537(2) 0.0792(4) 1.0779(2) 0.078(2) Uani 1 1 d . . . . .
H13 H 0.854613 0.144901 1.077907 0.094 Uiso 1 1 calc R U . . .
C14 C 0.7936(2) 0.3204(4) 0.9696(2) 0.0637(13) Uani 1 1 d . . . . .
N14 N 0.81133(13) 0.8291(3) 0.49779(15) 0.0525(9) Uani 1 1 d . . . . .
C16 C 0.7758(4) 0.4670(6) 0.9392(5) 0.112(4) Uani 1 1 d . . . . .
H16 H 0.758412 0.503691 0.918171 0.134 Uiso 1 1 calc R U . . .
N16 N 0.77566(14) 0.9681(3) 0.47516(15) 0.0536(10) Uani 1 1 d . . . . .
C15 C 0.7685(3) 0.3722(5) 0.9383(3) 0.086(2) Uani 1 1 d . . . . .
H15 H 0.747403 0.344762 0.917277 0.104 Uiso 1 1 calc R U . . .
N15 N 0.75563(15) 0.8272(3) 0.43804(17) 0.0598(11) Uani 1 1 d . . . . .
C18 C 0.8226(3) 0.3639(5) 0.9999(3) 0.091(2) Uani 1 1 d . . . . .
H18 H 0.839403 0.330785 1.022908 0.109 Uiso 1 1 calc R U . . .
N18 N 0.65704(15) 1.0544(3) 0.35608(18) 0.0660(13) Uani 1 1 d . . . . .
C17 C 0.8262(4) 0.4593(6) 0.9953(4) 0.110(3) Uani 1 1 d . . . . .
H17 H 0.846924 0.490067 1.015521 0.132 Uiso 1 1 calc R U . . .
N17 N 0.79307(17) 0.4945(3) 0.45844(19) 0.0659(12) Uani 1 1 d . . . . .
C19 C 0.9011(3) 0.6940(5) 0.8664(3) 0.0808(18) Uani 1 1 d . . . . .
N19 N 0.56422(14) 1.0390(3) 0.30408(15) 0.0584(11) Uani 1 1 d . . . . .
C20 C 0.9136(3) 0.6473(10) 0.9051(3) 0.111(3) Uani 1 1 d . . . . .
H20 H 0.940595 0.625412 0.913639 0.133 Uiso 1 1 calc R U . . .
N20 N 0.44700(15) 0.8590(4) 0.33211(15) 0.0618(11) Uani 1 1 d . . . . .
C21 C 0.8869(4) 0.6331(11) 0.9308(4) 0.124(4) Uani 1 1 d . . . . .
H21 H 0.895463 0.597379 0.956409 0.149 Uiso 1 1 calc R U . . .
N21 N 0.46767(14) 0.7710(3) 0.27777(14) 0.0555(10) Uani 1 1 d . . . . .
C22 C 0.8379(4) 0.7122(8) 0.8861(5) 0.130(5) Uani 1 1 d . . . . .
H22 H 0.811076 0.735659 0.879336 0.156 Uiso 1 1 calc R U . . .
N22 N 0.41470(16) 0.7169(3) 0.30767(17) 0.0649(12) Uani 1 1 d . . . . .
C23 C 0.8621(3) 0.7289(7) 0.8567(4) 0.113(4) Uani 1 1 d . . . . .
H23 H 0.852314 0.763149 0.830890 0.136 Uiso 1 1 calc R U . . .
N23 N 0.43087(19) 0.4643(4) 0.20529(17) 0.0728(16) Uani 1 1 d . . . . .
C24 C 0.92822(19) 0.7084(5) 0.8360(2) 0.0687(15) Uani 1 1 d . . . . .
N24 N 0.3354(2) 0.8383(4) 0.4130(2) 0.0815(16) Uani 1 1 d . . . . .
C25 C 0.94562(17) 0.7898(4) 0.78291(18) 0.0597(13) Uani 1 1 d . . . . .
C26 C 0.97765(17) 0.6570(4) 0.80574(19) 0.0615(13) Uani 1 1 d . . . . .
C27 C 1.00983(18) 0.5876(4) 0.80293(19) 0.0624(14) Uani 1 1 d . . . . .
C28 C 1.03491(18) 0.6005(4) 0.77689(17) 0.0589(13) Uani 1 1 d . . . . .
H28 H 1.032277 0.652980 0.758431 0.071 Uiso 1 1 calc R U . . .
C29 C 1.06560(19) 0.5348(5) 0.77704(19) 0.0623(13) Uani 1 1 d . . . . .
H29 H 1.083038 0.543055 0.757639 0.075 Uiso 1 1 calc R U . . .
C30 C 1.0447(3) 0.4457(7) 0.8262(3) 0.099(3) Uani 1 1 d . . . . .
H30 H 1.046344 0.389210 0.841842 0.119 Uiso 1 1 calc R U . . .
C31 C 1.0141(3) 0.5088(7) 0.8287(4) 0.103(3) Uani 1 1 d . . . . .
H31 H 0.996461 0.497955 0.847656 0.124 Uiso 1 1 calc R U . . .
C34 C 0.9071(3) 1.0106(6) 0.7269(3) 0.092(2) Uani 1 1 d . . . . .
H34 H 0.885492 1.052490 0.726400 0.110 Uiso 1 1 calc R U . . .
C33 C 0.9107(3) 0.9344(7) 0.7538(3) 0.097(3) Uani 1 1 d . . . . .
H33 H 0.891713 0.924430 0.771306 0.116 Uiso 1 1 calc R U . . .
C32 C 0.94176(17) 0.8734(4) 0.75506(17) 0.0601(13) Uani 1 1 d . . . . .
C36 C 0.96785(16) 0.8906(4) 0.7288(2) 0.0655(15) Uani 1 1 d . . . . .
H36 H 0.989561 0.849364 0.728530 0.079 Uiso 1 1 calc R U . . .
C35 C 0.96266(18) 0.9677(5) 0.7030(2) 0.0652(15) Uani 1 1 d . . . . .
H35 H 0.981259 0.979141 0.685115 0.078 Uiso 1 1 calc R U . . .
C37 C 0.83147(16) 0.9696(4) 0.53743(17) 0.0522(11) Uani 1 1 d . . . . .
C39 C 0.85692(18) 1.1071(4) 0.57503(18) 0.0613(13) Uani 1 1 d . . . . .
H39 H 0.856460 1.172671 0.576825 0.074 Uiso 1 1 calc R U . . .
C38 C 0.83169(18) 1.0650(4) 0.54093(18) 0.0588(13) Uani 1 1 d . . . . .
H38 H 0.814304 1.101267 0.519619 0.071 Uiso 1 1 calc R U . . .
C40 C 0.8819(2) 0.9670(4) 0.6024(2) 0.081(2) Uani 1 1 d . . . . .
H40 H 0.899814 0.932310 0.623960 0.098 Uiso 1 1 calc R U . . .
C41 C 0.8576(2) 0.9208(4) 0.5700(2) 0.082(2) Uani 1 1 d . . . . .
H41 H 0.858275 0.855079 0.569253 0.098 Uiso 1 1 calc R U . . .
C42 C 0.80511(15) 0.9200(3) 0.50140(18) 0.0516(11) Uani 1 1 d . . . . .
C43 C 0.78519(16) 0.7864(3) 0.46679(18) 0.0522(11) Uani 1 1 d . . . . .
C44 C 0.75262(17) 0.9181(4) 0.44403(18) 0.0541(11) Uani 1 1 d . . . . .
C45 C 0.78836(16) 0.6850(3) 0.46376(18) 0.0534(11) Uani 1 1 d . . . . .
C46 C 0.8185(2) 0.6366(4) 0.4906(2) 0.0738(17) Uani 1 1 d . . . . .
H46 H 0.838387 0.668367 0.511248 0.089 Uiso 1 1 calc R U . . .
C47 C 0.8198(2) 0.5402(4) 0.4874(3) 0.0787(18) Uani 1 1 d . . . . .
H47 H 0.840411 0.506914 0.506511 0.094 Uiso 1 1 calc R U . . .
C48 C 0.7641(2) 0.5396(4) 0.4322(3) 0.080(2) Uani 1 1 d . . . . .
H48 H 0.745044 0.505533 0.411635 0.096 Uiso 1 1 calc R U . . .
C49 C 0.7603(2) 0.6353(4) 0.4335(3) 0.081(2) Uani 1 1 d . . . . .
H49 H 0.739046 0.666132 0.414044 0.097 Uiso 1 1 calc R U . . .
C50 C 0.71896(18) 0.9667(4) 0.4132(2) 0.0625(14) Uani 1 1 d . . . . .
C51 C 0.6913(2) 0.9161(4) 0.3835(2) 0.077(2) Uani 1 1 d . . . . .
H51 H 0.693378 0.850684 0.382014 0.092 Uiso 1 1 calc R U . . .
C52 C 0.6608(2) 0.9627(4) 0.3562(2) 0.0752(19) Uani 1 1 d . . . . .
H52 H 0.641388 0.927747 0.336375 0.090 Uiso 1 1 calc R U . . .
C53 C 0.68371(18) 1.1026(4) 0.3855(2) 0.0669(15) Uani 1 1 d . . . . .
H53 H 0.680493 1.167808 0.386661 0.080 Uiso 1 1 calc R U . . .
C54 C 0.71515(18) 1.0626(4) 0.4138(2) 0.0628(14) Uani 1 1 d . . . . .
H54 H 0.734001 1.099292 0.433494 0.075 Uiso 1 1 calc R U . . .
C55 C 0.50276(16) 0.9122(4) 0.30306(16) 0.0547(11) Uani 1 1 d . . . . .
C56 C 0.5041(2) 0.9964(4) 0.3256(2) 0.0668(14) Uani 1 1 d . . . . .
H56 H 0.483607 1.011697 0.340558 0.080 Uiso 1 1 calc R U . . .
C57 C 0.53532(19) 1.0559(4) 0.3255(2) 0.0641(14) Uani 1 1 d . . . . .
H57 H 0.536494 1.111931 0.341386 0.077 Uiso 1 1 calc R U . . .
C58 C 0.56193(18) 0.9600(4) 0.2809(2) 0.0649(14) Uani 1 1 d . . . . .
H58 H 0.581801 0.947959 0.264652 0.078 Uiso 1 1 calc R U . . .
C59 C 0.53141(16) 0.8961(4) 0.28010(19) 0.0614(13) Uani 1 1 d . . . . .
H59 H 0.530526 0.841043 0.263513 0.074 Uiso 1 1 calc R U . . .
C60 C 0.47015(16) 0.8432(4) 0.30454(16) 0.0554(12) Uani 1 1 d . . . . .
C61 C 0.44015(17) 0.7089(4) 0.28225(17) 0.0562(12) Uani 1 1 d . . . . .
C62 C 0.4186(2) 0.7940(4) 0.3317(2) 0.0652(14) Uani 1 1 d . . . . .
C63 C 0.43751(18) 0.6219(4) 0.25663(17) 0.0624(14) Uani 1 1 d . . . . .
C64 C 0.46454(18) 0.6061(4) 0.2302(2) 0.0660(15) Uani 1 1 d . . . . .
H64 H 0.485567 0.649019 0.229491 0.079 Uiso 1 1 calc R U . . .
C65 C 0.4604(2) 0.5265(4) 0.2047(2) 0.0693(16) Uani 1 1 d . . . . .
H65 H 0.478792 0.515702 0.186602 0.083 Uiso 1 1 calc R U . . .
C66 C 0.4063(3) 0.4789(5) 0.2324(2) 0.082(2) Uani 1 1 d . . . . .
H66 H 0.386373 0.433554 0.233766 0.098 Uiso 1 1 calc R U . . .
C67 C 0.4084(3) 0.5557(5) 0.2584(2) 0.0762(18) Uani 1 1 d . . . . .
H67 H 0.390245 0.563322 0.277073 0.091 Uiso 1 1 calc R U . . .
C68 C 0.3896(2) 0.8098(5) 0.3601(2) 0.0716(15) Uani 1 1 d . . . . .
C69 C 0.3520(3) 0.7707(6) 0.3506(3) 0.0840(19) Uani 1 1 d . . . . .
H69 H 0.343895 0.733387 0.325529 0.101 Uiso 1 1 calc R U . . .
C70 C 0.3264(2) 0.7856(6) 0.3773(3) 0.0840(19) Uani 1 1 d . . . . .
H70 H 0.300553 0.757018 0.370300 0.101 Uiso 1 1 calc R U . . .
C71 C 0.3728(4) 0.8784(8) 0.4218(4) 0.113(4) Uani 1 1 d . . . . .
H71 H 0.380060 0.916119 0.446916 0.136 Uiso 1 1 calc R U . . .
C72 C 0.4003(3) 0.8669(7) 0.3965(4) 0.108(3) Uani 1 1 d . . . . .
H72 H 0.425825 0.896851 0.403427 0.129 Uiso 1 1 calc R U . . .
N3 N 0.77479(14) 0.0376(3) 0.98085(14) 0.0546(10) Uani 1 1 d . . . . .
C3 C 0.6898(2) -0.0977(4) 0.8846(2) 0.0721(18) Uani 1 1 d . . . . .
H3 H 0.688737 -0.163352 0.883968 0.087 Uiso 1 1 calc R U . . .
C101 C 0.5575(7) 1.2947(11) 0.4544(5) 0.104(5) Uani 0.5 1 d D U P . .
C102 C 0.5370(10) 1.3413(13) 0.4195(6) 0.132(8) Uani 0.5 1 d D U P . .
H102 H 0.529619 1.311655 0.392099 0.158 Uiso 0.5 1 calc R U P . .
C103 C 0.5270(11) 1.4322(14) 0.4243(7) 0.151(10) Uani 0.5 1 d D U P . .
H103 H 0.509968 1.464530 0.401151 0.181 Uiso 0.5 1 calc R U P . .
C104 C 0.5422(10) 1.4760(16) 0.4632(7) 0.145(9) Uani 0.5 1 d D U P . .
H104 H 0.540834 1.541407 0.465520 0.174 Uiso 0.5 1 calc R U P . .
C105 C 0.5589(11) 1.4242(15) 0.4979(7) 0.151(10) Uani 0.5 1 d D U P . .
H105 H 0.564482 1.451806 0.525847 0.181 Uiso 0.5 1 calc R U P . .
C106 C 0.5682(10) 1.3328(15) 0.4940(6) 0.137(8) Uani 0.5 1 d D U P . .
H106 H 0.581581 1.297653 0.518295 0.165 Uiso 0.5 1 calc R U P . .
C107 C 0.5679(5) 1.1962(11) 0.4493(5) 0.090(4) Uani 0.5 1 d D U P . .
H107 H 0.576604 1.180998 0.421912 0.108 Uiso 0.5 1 calc R U P . .
O108 O 0.5908(4) 1.1502(10) 0.4884(4) 0.117(4) Uani 0.5 1 d D U P . .
C109 C 0.5515(4) 1.1208(11) 0.4691(4) 0.085(4) Uani 0.5 1 d D U P . .
H109 H 0.529942 1.136648 0.484847 0.102 Uiso 0.5 1 calc R U P . .
C110 C 0.5494(4) 1.0239(12) 0.4492(5) 0.094(5) Uani 0.5 1 d D U P . .
C111 C 0.5810(5) 0.9949(14) 0.4302(4) 0.107(6) Uani 0.5 1 d D U P . .
H111 H 0.602768 1.034647 0.428073 0.128 Uiso 0.5 1 calc R U P . .
C112 C 0.5787(8) 0.9045(14) 0.4148(6) 0.132(9) Uani 0.5 1 d D U P . .
H112 H 0.599936 0.879456 0.403250 0.158 Uiso 0.5 1 calc R U P . .
C113 C 0.5460(9) 0.8527(15) 0.4162(7) 0.140(10) Uani 0.5 1 d D U P . .
H113 H 0.545278 0.790919 0.405821 0.168 Uiso 0.5 1 calc R U P . .
C114 C 0.5139(8) 0.8839(14) 0.4318(6) 0.134(8) Uani 0.5 1 d D U P . .
H114 H 0.491596 0.844920 0.432713 0.161 Uiso 0.5 1 calc R U P . .
C115 C 0.5152(6) 0.9735(14) 0.4460(6) 0.107(6) Uani 0.5 1 d D U P . .
H115 H 0.492198 1.000296 0.453560 0.129 Uiso 0.5 1 calc R U P . .
C201 C 0.7434(6) 0.6591(19) 0.7779(8) 0.180(12) Uani 0.516(8) 1 d D U P D 1
C202 C 0.7056(6) 0.670(2) 0.7845(7) 0.153(10) Uani 0.516(8) 1 d D U P D 1
H202 H 0.688063 0.716328 0.769519 0.184 Uiso 0.516(8) 1 calc R U P D 1
C203 C 0.6932(5) 0.612(2) 0.8135(8) 0.155(11) Uani 0.516(8) 1 d D U P D 1
H203 H 0.667443 0.621962 0.819822 0.186 Uiso 0.516(8) 1 calc R U P D 1
C204 C 0.7165(7) 0.542(2) 0.8335(8) 0.168(12) Uani 0.516(8) 1 d D U P D 1
H204 H 0.707475 0.501569 0.852888 0.202 Uiso 0.516(8) 1 calc R U P D 1
C205 C 0.7538(8) 0.533(2) 0.8242(10) 0.197(14) Uani 0.516(8) 1 d D U P D 1
H205 H 0.770370 0.482684 0.836565 0.236 Uiso 0.516(8) 1 calc R U P D 1
C206 C 0.7686(5) 0.594(2) 0.7975(9) 0.174(12) Uani 0.516(8) 1 d D U P D 1
H206 H 0.795437 0.589933 0.793474 0.209 Uiso 0.516(8) 1 calc R U P D 1
C207 C 0.7584(6) 0.7155(19) 0.7446(7) 0.161(11) Uani 0.516(8) 1 d D U P D 1
H207 H 0.788128 0.714364 0.746245 0.193 Uiso 0.516(8) 1 calc R U P D 1
O208 O 0.7317(6) 0.7092(19) 0.7009(7) 0.198(11) Uani 0.516(8) 1 d D U P D 1
C209 C 0.7372(8) 0.7932(18) 0.7249(9) 0.196(13) Uani 0.516(8) 1 d D U P D 1
H209 H 0.713954 0.814948 0.736962 0.236 Uiso 0.516(8) 1 calc R U P D 1
C210 C 0.7610(7) 0.869(2) 0.7053(7) 0.232(15) Uani 0.516(8) 1 d D U P D 1
C211 C 0.7473(10) 0.956(2) 0.7067(12) 0.223(18) Uani 0.516(8) 1 d D U P D 1
H211 H 0.725423 0.968362 0.719992 0.268 Uiso 0.516(8) 1 calc R U P D 1
C212 C 0.7658(13) 1.027(2) 0.6884(13) 0.25(2) Uani 0.516(8) 1 d D U P D 1
H212 H 0.754727 1.087261 0.686628 0.300 Uiso 0.516(8) 1 calc R U P D 1
C213 C 0.7997(11) 1.010(2) 0.6728(13) 0.225(18) Uani 0.516(8) 1 d D U P D 1
H213 H 0.815530 1.058596 0.665316 0.270 Uiso 0.516(8) 1 calc R U P D 1
C214 C 0.8098(9) 0.918(2) 0.6685(11) 0.186(14) Uani 0.516(8) 1 d D U P D 1
H214 H 0.827548 0.902536 0.650195 0.223 Uiso 0.516(8) 1 calc R U P D 1
C215 C 0.7946(7) 0.848(2) 0.6905(11) 0.175(13) Uani 0.516(8) 1 d D U P D 1
H215 H 0.807003 0.789170 0.694925 0.210 Uiso 0.516(8) 1 calc R U P D 1
C301 C 0.7191(7) 1.103(3) 0.6590(10) 0.206(16) Uani 0.484(8) 1 d D U P D 2
C302 C 0.7193(9) 1.011(3) 0.6640(10) 0.209(18) Uani 0.484(8) 1 d D U P D 2
H302 H 0.695524 0.975155 0.662215 0.251 Uiso 0.484(8) 1 calc R U P D 2
C303 C 0.7580(11) 0.972(3) 0.6722(15) 0.26(2) Uani 0.484(8) 1 d D U P D 2
H303 H 0.760750 0.907021 0.675080 0.316 Uiso 0.484(8) 1 calc R U P D 2
C304 C 0.7922(11) 1.026(4) 0.676(2) 0.27(2) Uani 0.484(8) 1 d D U P D 2
H304 H 0.817941 0.997335 0.684634 0.330 Uiso 0.484(8) 1 calc R U P D 2
C305 C 0.7897(9) 1.118(4) 0.6686(19) 0.29(2) Uani 0.484(8) 1 d D U P D 2
H305 H 0.813251 1.153884 0.668363 0.344 Uiso 0.484(8) 1 calc R U P D 2
C306 C 0.7519(10) 1.160(3) 0.6610(15) 0.27(2) Uani 0.484(8) 1 d D U P D 2
H306 H 0.748901 1.224588 0.657276 0.326 Uiso 0.484(8) 1 calc R U P D 2
C307 C 0.6791(7) 1.151(2) 0.6462(7) 0.168(11) Uani 0.484(8) 1 d D U P D 2
H307 H 0.680092 1.218103 0.638806 0.202 Uiso 0.484(8) 1 calc R U P D 2
O308 O 0.6481(5) 1.0959(15) 0.6172(5) 0.135(6) Uani 0.484(8) 1 d D U P D 2
C309 C 0.6446(7) 1.122(2) 0.6597(7) 0.155(10) Uani 0.484(8) 1 d D U P D 2
H309 H 0.647808 1.072316 0.682205 0.186 Uiso 0.484(8) 1 calc R U P D 2
C310 C 0.6102(7) 1.195(2) 0.6586(6) 0.161(11) Uani 0.484(8) 1 d D U P D 2
C311 C 0.6019(7) 1.2146(16) 0.6977(6) 0.132(9) Uani 0.484(8) 1 d D U P D 2
H311 H 0.615897 1.185189 0.723497 0.158 Uiso 0.484(8) 1 calc R U P D 2
C312 C 0.5715(9) 1.2800(18) 0.6981(7) 0.151(11) Uani 0.484(8) 1 d D U P D 2
H312 H 0.566162 1.299750 0.724881 0.181 Uiso 0.484(8) 1 calc R U P D 2
C313 C 0.5495(11) 1.316(3) 0.6602(8) 0.206(15) Uani 0.484(8) 1 d D U P D 2
H313 H 0.525073 1.348234 0.659344 0.247 Uiso 0.484(8) 1 calc R U P D 2
C314 C 0.5642(12) 1.303(3) 0.6236(8) 0.204(16) Uani 0.484(8) 1 d D U P D 2
H314 H 0.554549 1.342029 0.599450 0.244 Uiso 0.484(8) 1 calc R U P D 2
C315 C 0.5926(8) 1.235(3) 0.6200(6) 0.165(12) Uani 0.484(8) 1 d D U P D 2
H315 H 0.598904 1.217645 0.593330 0.198 Uiso 0.484(8) 1 calc R U P D 2
C401 C 0.9009(7) 1.0926(17) 0.4283(7) 0.129(9) Uani 0.4 1 d D U P . .
C402 C 0.9346(6) 1.1052(14) 0.4151(7) 0.107(9) Uani 0.4 1 d D U P . .
H402 H 0.938930 1.081437 0.388533 0.129 Uiso 0.4 1 calc R U P . .
C403 C 0.9632(9) 1.157(3) 0.4436(10) 0.181(15) Uani 0.4 1 d D U P . .
H403 H 0.989763 1.161972 0.438807 0.217 Uiso 0.4 1 calc R U P . .
C404 C 0.9537(10) 1.200(3) 0.4785(10) 0.199(16) Uani 0.4 1 d D U P . .
H404 H 0.972399 1.241136 0.495671 0.239 Uiso 0.4 1 calc R U P . .
C405 C 0.9173(10) 1.183(2) 0.4887(10) 0.185(15) Uani 0.4 1 d D U P . .
H405 H 0.912620 1.200588 0.516070 0.222 Uiso 0.4 1 calc R U P . .
C406 C 0.8868(8) 1.1391(15) 0.4579(8) 0.126(10) Uani 0.4 1 d D U P . .
H406 H 0.858963 1.142622 0.458229 0.151 Uiso 0.4 1 calc R U P . .
C407 C 0.8711(7) 1.0297(16) 0.4014(7) 0.121(9) Uani 0.4 1 d D U P . .
H407 H 0.881495 0.999331 0.377565 0.145 Uiso 0.4 1 calc R U P . .
O408 O 0.8480(8) 0.9664(19) 0.4234(8) 0.168(10) Uani 0.4 1 d D U P . .
C409 C 0.8297(8) 1.036(2) 0.3928(11) 0.163(12) Uani 0.4 1 d D U P . .
H409 H 0.817536 1.091415 0.404127 0.196 Uiso 0.4 1 calc R U P . .
C410 C 0.8039(9) 0.985(3) 0.3529(10) 0.25(2) Uani 0.4 1 d D U P . .
C411 C 0.8208(14) 0.912(3) 0.3377(14) 0.28(2) Uani 0.4 1 d D U P . .
H411 H 0.847324 0.892009 0.351048 0.335 Uiso 0.4 1 calc R U P . .
C412 C 0.7986(18) 0.865(3) 0.3020(16) 0.33(3) Uani 0.4 1 d D U P . .
H412 H 0.810842 0.820050 0.287289 0.399 Uiso 0.4 1 calc R U P . .
C413 C 0.7584(18) 0.886(4) 0.2884(15) 0.34(3) Uani 0.4 1 d D U P . .
H413 H 0.740653 0.843933 0.270625 0.405 Uiso 0.4 1 calc R U P . .
C414 C 0.7440(13) 0.968(4) 0.3005(14) 0.28(3) Uani 0.4 1 d D U P . .
H414 H 0.717573 0.987729 0.286933 0.340 Uiso 0.4 1 calc R U P . .
C415 C 0.7677(12) 1.023(3) 0.3325(12) 0.28(2) Uani 0.4 1 d D U P . .
H415 H 0.759383 1.082086 0.339739 0.331 Uiso 0.4 1 calc R U P . .
C501 C 0.5402(19) 1.093(5) 0.591(2) 0.25(3) Uani 0.3 1 d D U P E 1
H50A H 0.532945 1.104122 0.559942 0.377 Uiso 0.3 1 calc R U P E 1
H50B H 0.552013 1.031377 0.596914 0.377 Uiso 0.3 1 calc R U P E 1
H50C H 0.516051 1.097829 0.603215 0.377 Uiso 0.3 1 calc R U P E 1
C502 C 0.5712(15) 1.166(4) 0.6127(16) 0.22(2) Uani 0.3 1 d D U P E 1
C503 C 0.6099(19) 1.149(7) 0.597(2) 0.25(4) Uani 0.3 1 d D U P E 1
H50D H 0.604770 1.158665 0.565570 0.371 Uiso 0.3 1 calc R U P E 1
H50E H 0.630988 1.191436 0.611483 0.371 Uiso 0.3 1 calc R U P E 1
H50F H 0.618796 1.084829 0.603577 0.371 Uiso 0.3 1 calc R U P E 1
C504 C 0.556(3) 1.265(4) 0.604(3) 0.29(5) Uani 0.3 1 d D U P E 1
H50G H 0.549273 1.275440 0.572262 0.433 Uiso 0.3 1 calc R U P E 1
H50H H 0.532615 1.275240 0.615770 0.433 Uiso 0.3 1 calc R U P E 1
H50I H 0.577802 1.308313 0.616918 0.433 Uiso 0.3 1 calc R U P E 1
C505 C 0.607(2) 1.070(4) 0.661(2) 0.21(3) Uani 0.3 1 d D U P E 1
H50J H 0.616765 1.051825 0.691136 0.316 Uiso 0.3 1 calc R U P E 1
H50K H 0.592063 1.019223 0.644502 0.316 Uiso 0.3 1 calc R U P E 1
H50L H 0.630590 1.085042 0.648407 0.316 Uiso 0.3 1 calc R U P E 1
O506 O 0.5818(15) 1.150(4) 0.6584(15) 0.24(2) Uani 0.3 1 d D U P E 1

loop_
_atom_site_aniso_label
_atom_site_aniso_U_11
_atom_site_aniso_U_22
_atom_site_aniso_U_33
_atom_site_aniso_U_23
_atom_site_aniso_U_13
_atom_site_aniso_U_12
Zn3A 0.104(6) 0.0297(14) 0.094(5) -0.002(2) 0.042(5) -0.003(3)
Cl5A 0.124(6) 0.050(4) 0.198(11) 0.060(5) 0.096(8) 0.046(4)
Cl6A 0.231(15) 0.057(4) 0.108(7) -0.039(4) 0.080(10) -0.065(8)
Zn3B 0.059(7) 0.021(3) 0.095(11) 0.001(6) -0.025(7) 0.006(4)
Cl5B 0.057(7) 0.037(7) 0.138(14) 0.000(7) -0.048(11) 0.015(4)
Cl6B 0.070(8) 0.034(5) 0.077(10) -0.008(5) 0.002(7) -0.013(5)
Zn3C 0.086(2) 0.0279(11) 0.078(3) 0.0008(12) 0.012(2) -0.0029(11)
Cl5C 0.103(4) 0.042(2) 0.122(5) 0.022(3) 0.034(4) 0.018(2)
Cl6C 0.124(5) 0.044(2) 0.085(3) -0.015(2) 0.012(3) -0.018(3)
Zn6A 0.0929(10) 0.0242(4) 0.1110(9) 0.0005(4) 0.0293(7) -0.0009(4)
Cl1C 0.0969(15) 0.0399(9) 0.197(3) -0.0314(13) 0.0480(18) -0.0255(9)
Cl2C 0.176(3) 0.0465(10) 0.1099(16) 0.0285(10) 0.0463(17) 0.0406(14)
Zn6B 0.065(8) 0.037(6) 0.134(12) 0.011(6) 0.010(8) -0.008(5)
Cl1D 0.072(11) 0.032(8) 0.126(18) -0.020(9) -0.002(11) -0.004(7)
Cl2D 0.17(4) 0.10(2) 0.35(7) 0.13(4) 0.19(5) 0.08(3)
Zn2A 0.069(2) 0.0323(12) 0.0615(16) -0.0011(11) -0.0245(11) 0.0100(9)
Cl3A 0.125(5) 0.029(2) 0.122(6) 0.008(2) -0.029(3) -0.015(2)
Cl4A 0.090(3) 0.087(5) 0.096(3) -0.016(3) -0.006(3) 0.031(3)
Zn2B 0.119(7) 0.0336(16) 0.056(2) -0.0111(16) -0.042(4) 0.006(3)
Cl3B 0.187(17) 0.043(4) 0.076(4) -0.007(3) -0.032(6) -0.032(6)
Cl4B 0.114(8) 0.099(10) 0.144(8) -0.024(6) -0.067(7) 0.059(8)
Zn1 0.0698(4) 0.0475(4) 0.0633(4) -0.0087(3) -0.0308(3) 0.0179(3)
N1 0.070(3) 0.037(2) 0.056(2) -0.0014(17) -0.023(2) 0.0139(19)
C1 0.074(3) 0.034(2) 0.050(2) -0.0012(19) -0.020(2) 0.007(2)
Cl1 0.0832(10) 0.1235(18) 0.0677(8) -0.0261(10) -0.0138(7) 0.0226(11)
N2 0.071(3) 0.031(2) 0.060(2) 0.0050(17) -0.015(2) 0.0041(18)
C2 0.077(3) 0.033(3) 0.068(3) 0.001(2) -0.036(3) 0.011(2)
Cl2 0.1119(13) 0.0380(7) 0.1067(12) 0.0014(7) -0.0558(11) 0.0057(7)
Zn4 0.0884(5) 0.0407(4) 0.0626(4) 0.0051(3) -0.0311(4) -0.0140(4)
N4 0.062(2) 0.030(2) 0.062(2) -0.0027(17) -0.0124(19) 0.0036(17)
C4 0.088(4) 0.041(3) 0.069(3) -0.002(2) -0.036(3) 0.025(3)
N6 0.146(7) 0.024(3) 0.169(8) 0.012(4) 0.083(6) 0.010(4)
C6 0.067(3) 0.030(2) 0.057(2) -0.0017(19) -0.011(2) 0.008(2)
Zn5 0.0569(4) 0.0376(4) 0.0747(4) 0.0039(3) -0.0265(3) -0.0028(3)
N5 0.075(3) 0.028(2) 0.060(2) -0.0078(17) -0.024(2) 0.0076(18)
C5 0.087(4) 0.033(3) 0.072(3) -0.002(2) -0.028(3) 0.016(2)
Cl9 0.0829(9) 0.0335(6) 0.1002(11) -0.0030(6) -0.0319(8) 0.0036(6)
N9 0.061(2) 0.055(3) 0.078(3) 0.011(2) -0.008(2) 0.009(2)
C9 0.063(3) 0.026(2) 0.057(2) -0.0017(18) -0.019(2) 0.0042(19)
Cl8 0.1183(16) 0.138(2) 0.0944(12) -0.0261(13) -0.0022(11) -0.0758(17)
N8 0.063(2) 0.049(3) 0.073(3) 0.006(2) -0.012(2) 0.005(2)
C8 0.057(2) 0.029(2) 0.057(2) -0.0022(18) -0.012(2) 0.0056(18)
Cl7 0.1253(15) 0.0369(8) 0.1064(13) 0.0008(8) -0.0367(11) 0.0102(8)
N7 0.163(8) 0.041(3) 0.152(7) 0.003(4) 0.093(6) 0.003(4)
C7 0.071(3) 0.028(2) 0.071(3) 0.002(2) -0.001(2) 0.003(2)
Cl10 0.0652(8) 0.1094(16) 0.0897(10) 0.0169(11) -0.0063(7) 0.0012(9)
N10 0.054(2) 0.043(2) 0.063(2) 0.0064(19) -0.0169(18) 0.0068(18)
C10 0.076(3) 0.026(2) 0.056(2) 0.0002(19) -0.028(2) -0.004(2)
N11 0.060(2) 0.050(3) 0.063(2) 0.007(2) -0.017(2) 0.013(2)
C11 0.086(3) 0.027(2) 0.054(2) 0.0004(19) -0.025(2) -0.003(2)
N12 0.079(3) 0.049(3) 0.061(3) 0.007(2) -0.020(2) 0.007(2)
C12 0.102(5) 0.031(3) 0.079(4) -0.006(2) -0.051(3) 0.009(3)
N13 0.074(3) 0.030(2) 0.065(2) 0.0108(18) -0.028(2) -0.0095(18)
C13 0.091(4) 0.028(2) 0.086(4) -0.004(2) -0.046(3) 0.007(2)
C14 0.077(3) 0.027(2) 0.083(4) 0.003(2) 0.007(3) 0.002(2)
N14 0.053(2) 0.0277(19) 0.067(2) 0.0019(16) -0.0097(18) 0.0005(15)
C16 0.132(8) 0.033(4) 0.186(11) 0.038(5) 0.070(8) 0.024(5)
N16 0.059(2) 0.0259(18) 0.061(2) 0.0018(16) -0.0195(18) -0.0023(16)
C15 0.100(5) 0.040(3) 0.117(6) 0.022(3) 0.020(4) 0.018(3)
N15 0.065(2) 0.0252(19) 0.073(3) -0.0044(18) -0.019(2) -0.0006(17)
C18 0.112(6) 0.033(3) 0.118(6) -0.003(3) 0.003(5) -0.009(3)
N18 0.062(2) 0.032(2) 0.083(3) 0.000(2) -0.029(2) -0.0043(18)
C17 0.138(8) 0.037(4) 0.155(9) -0.016(5) 0.034(7) -0.023(4)
N17 0.079(3) 0.026(2) 0.088(3) 0.001(2) 0.008(3) -0.0017(19)
C19 0.090(4) 0.053(4) 0.094(5) 0.011(3) 0.009(4) 0.010(3)
N19 0.058(2) 0.040(2) 0.059(2) -0.0010(18) -0.0254(19) -0.0004(18)
C20 0.109(6) 0.132(9) 0.090(5) 0.035(6) 0.017(5) 0.004(6)
N20 0.067(2) 0.044(2) 0.063(2) -0.008(2) -0.009(2) -0.012(2)
C21 0.143(9) 0.120(9) 0.113(7) 0.018(7) 0.039(7) -0.002(8)
N21 0.062(2) 0.039(2) 0.052(2) -0.0034(17) -0.0170(17) -0.0023(18)
C22 0.151(9) 0.073(6) 0.189(12) 0.042(7) 0.090(9) 0.040(6)
N22 0.073(3) 0.040(2) 0.068(3) -0.002(2) -0.016(2) -0.012(2)
C23 0.107(6) 0.087(6) 0.162(9) 0.048(6) 0.064(7) 0.037(5)
N23 0.094(4) 0.036(2) 0.063(3) -0.003(2) -0.037(3) -0.001(2)
C24 0.061(3) 0.063(4) 0.072(3) 0.009(3) -0.007(3) 0.004(3)
N24 0.086(4) 0.045(3) 0.113(4) -0.005(3) 0.022(3) -0.009(3)
C25 0.061(3) 0.044(3) 0.060(3) 0.006(2) -0.017(2) 0.006(2)
C26 0.060(3) 0.047(3) 0.064(3) 0.008(2) -0.015(2) 0.005(2)
C27 0.062(3) 0.042(3) 0.067(3) 0.000(2) -0.021(2) 0.008(2)
C28 0.068(3) 0.045(3) 0.052(2) 0.009(2) -0.014(2) 0.010(2)
C29 0.065(3) 0.051(3) 0.059(3) 0.006(2) -0.012(2) 0.011(2)
C30 0.111(6) 0.077(5) 0.104(5) 0.041(5) 0.012(5) 0.041(5)
C31 0.096(5) 0.086(6) 0.132(7) 0.057(6) 0.031(5) 0.034(5)
C34 0.111(6) 0.068(5) 0.091(5) 0.024(4) 0.009(4) 0.044(4)
C33 0.119(6) 0.079(5) 0.091(5) 0.029(4) 0.020(5) 0.049(5)
C32 0.063(3) 0.045(3) 0.058(3) 0.003(2) -0.018(2) 0.007(2)
C36 0.049(2) 0.049(3) 0.081(3) 0.003(3) -0.025(2) 0.000(2)
C35 0.056(3) 0.053(3) 0.069(3) 0.007(3) -0.024(2) -0.008(2)
C37 0.058(2) 0.029(2) 0.057(2) 0.0071(19) -0.013(2) -0.0037(19)
C39 0.077(3) 0.031(2) 0.060(3) 0.008(2) -0.020(2) -0.008(2)
C38 0.072(3) 0.028(2) 0.060(3) 0.0061(19) -0.021(2) 0.000(2)
C40 0.098(5) 0.031(3) 0.085(4) 0.008(3) -0.045(4) -0.001(3)
C41 0.092(4) 0.028(2) 0.093(4) 0.010(3) -0.049(4) -0.005(3)
C42 0.052(2) 0.026(2) 0.065(3) 0.0036(19) -0.011(2) -0.0026(18)
C43 0.055(2) 0.024(2) 0.068(3) 0.0025(19) -0.008(2) -0.0027(18)
C44 0.062(3) 0.027(2) 0.060(3) -0.0019(19) -0.016(2) -0.0013(19)
C45 0.057(2) 0.025(2) 0.069(3) 0.0050(19) -0.004(2) -0.0008(18)
C46 0.087(4) 0.029(3) 0.085(4) 0.002(2) -0.026(3) 0.001(2)
C47 0.096(4) 0.035(3) 0.090(4) 0.011(3) -0.012(4) 0.010(3)
C48 0.084(4) 0.029(3) 0.107(5) -0.009(3) -0.022(4) -0.005(3)
C49 0.085(4) 0.028(3) 0.106(5) -0.006(3) -0.030(4) -0.002(2)
C50 0.066(3) 0.024(2) 0.078(3) -0.008(2) -0.028(3) -0.001(2)
C51 0.087(4) 0.028(2) 0.087(4) -0.003(2) -0.043(3) -0.002(2)
C52 0.082(4) 0.029(2) 0.086(4) -0.007(2) -0.042(3) -0.006(2)
C53 0.065(3) 0.033(3) 0.082(3) -0.005(2) -0.029(3) -0.003(2)
C54 0.063(3) 0.030(2) 0.077(3) -0.007(2) -0.023(3) -0.002(2)
C55 0.060(3) 0.037(2) 0.052(2) -0.0060(19) -0.021(2) -0.002(2)
C56 0.074(3) 0.044(3) 0.069(3) -0.013(2) -0.015(3) -0.008(2)
C57 0.071(3) 0.041(3) 0.067(3) -0.010(2) -0.015(3) -0.006(2)
C58 0.055(3) 0.046(3) 0.078(3) -0.014(3) -0.019(2) -0.004(2)
C59 0.056(3) 0.045(3) 0.068(3) -0.012(2) -0.019(2) 0.000(2)
C60 0.059(3) 0.039(3) 0.053(2) -0.003(2) -0.018(2) -0.001(2)
C61 0.062(3) 0.042(3) 0.052(2) 0.003(2) -0.016(2) -0.003(2)
C62 0.074(3) 0.043(3) 0.069(3) -0.007(2) -0.006(3) -0.008(2)
C63 0.076(3) 0.039(3) 0.052(2) 0.001(2) -0.028(2) -0.007(2)
C64 0.062(3) 0.042(3) 0.074(3) -0.015(2) -0.027(3) 0.005(2)
C65 0.077(3) 0.041(3) 0.070(3) -0.006(2) -0.027(3) 0.007(3)
C66 0.117(6) 0.046(3) 0.073(4) -0.006(3) 0.000(4) -0.024(4)
C67 0.111(5) 0.049(3) 0.059(3) -0.001(2) -0.002(3) -0.019(3)
C68 0.078(4) 0.046(3) 0.086(4) -0.007(3) 0.008(3) -0.010(3)
C69 0.092(5) 0.063(4) 0.091(4) -0.014(3) 0.007(4) -0.016(4)
C70 0.074(4) 0.067(4) 0.102(5) -0.007(4) 0.001(4) -0.014(3)
C71 0.132(7) 0.084(6) 0.133(7) -0.052(6) 0.050(6) -0.044(6)
C72 0.114(6) 0.085(6) 0.132(7) -0.044(6) 0.045(6) -0.045(5)
N3 0.066(2) 0.0285(19) 0.055(2) 0.0009(16) -0.0172(19) 0.0027(17)
C3 0.084(4) 0.030(3) 0.076(3) -0.002(2) -0.040(3) 0.013(2)
C101 0.155(15) 0.057(8) 0.112(11) -0.003(8) 0.056(11) 0.006(9)
C102 0.21(2) 0.074(11) 0.095(11) -0.015(9) 0.008(13) 0.029(14)
C103 0.23(3) 0.084(13) 0.123(15) -0.007(12) 0.010(17) 0.068(16)
C104 0.23(3) 0.080(13) 0.128(16) -0.011(12) 0.052(18) 0.028(16)
C105 0.23(3) 0.090(15) 0.122(15) -0.031(13) 0.025(18) -0.006(18)
C106 0.20(2) 0.099(15) 0.101(12) -0.005(11) 0.007(14) 0.000(16)
C107 0.098(10) 0.075(9) 0.092(9) -0.018(8) 0.012(8) -0.006(8)
O108 0.121(9) 0.096(9) 0.107(8) -0.022(7) -0.034(7) -0.001(8)
C109 0.085(8) 0.090(10) 0.072(7) -0.015(7) -0.002(6) 0.006(8)
C110 0.102(10) 0.097(12) 0.070(7) -0.017(8) -0.010(7) 0.012(9)
C111 0.122(13) 0.123(15) 0.056(6) -0.015(8) -0.024(8) 0.033(11)
C112 0.18(2) 0.090(13) 0.087(10) -0.003(10) -0.046(12) 0.057(14)
C113 0.22(3) 0.069(12) 0.097(12) 0.003(10) -0.028(16) 0.020(16)
C114 0.19(2) 0.093(14) 0.089(11) 0.027(10) -0.030(13) -0.001(15)
C115 0.110(12) 0.110(14) 0.089(10) 0.017(10) -0.004(9) -0.035(11)
C201 0.106(15) 0.21(3) 0.21(2) -0.02(2) 0.012(16) 0.038(18)
C202 0.090(12) 0.23(3) 0.137(17) -0.03(2) 0.024(12) 0.011(16)
C203 0.070(10) 0.23(3) 0.153(19) -0.02(2) -0.007(11) 0.017(15)
C204 0.127(17) 0.26(3) 0.117(16) 0.02(2) 0.032(14) 0.03(2)
C205 0.143(19) 0.30(4) 0.17(2) -0.01(2) 0.096(18) 0.04(2)
C206 0.056(8) 0.27(3) 0.19(2) 0.00(2) 0.033(11) 0.062(14)
C207 0.082(11) 0.22(3) 0.18(2) -0.082(19) 0.021(13) 0.034(14)
O208 0.108(11) 0.25(3) 0.21(2) -0.090(19) -0.011(12) 0.049(14)
C209 0.109(16) 0.26(3) 0.22(3) -0.11(2) 0.021(17) 0.01(2)
C210 0.18(3) 0.30(4) 0.23(3) -0.07(3) 0.08(2) -0.03(3)
C211 0.18(3) 0.30(5) 0.21(3) -0.06(3) 0.08(2) 0.05(3)
C212 0.21(3) 0.38(5) 0.16(3) -0.08(3) 0.04(2) 0.11(3)
C213 0.14(3) 0.37(5) 0.14(2) -0.03(3) -0.02(2) 0.07(3)
C214 0.128(19) 0.24(4) 0.19(2) -0.05(3) 0.033(17) 0.08(2)
C215 0.109(15) 0.22(3) 0.22(3) -0.09(2) 0.072(16) -0.022(18)
C301 0.16(2) 0.29(4) 0.17(2) -0.08(3) 0.04(2) -0.08(3)
C302 0.15(2) 0.31(5) 0.16(2) -0.09(3) 0.02(2) -0.03(3)
C303 0.16(3) 0.37(5) 0.27(4) -0.13(4) 0.05(3) -0.01(4)
C304 0.13(3) 0.39(6) 0.30(4) -0.13(5) 0.04(3) -0.05(4)
C305 0.15(3) 0.37(6) 0.33(4) -0.17(4) 0.02(3) -0.09(4)
C306 0.16(3) 0.36(5) 0.27(4) -0.13(4) 0.00(3) -0.10(3)
C307 0.156(19) 0.26(3) 0.091(12) -0.027(17) 0.029(13) -0.07(2)
O308 0.130(12) 0.152(16) 0.122(11) -0.044(11) 0.024(9) -0.029(11)
C309 0.153(18) 0.22(3) 0.098(12) -0.042(16) 0.035(13) -0.05(2)
C310 0.151(19) 0.22(3) 0.122(16) -0.045(18) 0.058(15) -0.06(2)
C311 0.18(2) 0.135(19) 0.101(12) -0.024(13) 0.070(14) -0.050(17)
C312 0.23(3) 0.13(2) 0.096(13) -0.051(14) 0.053(16) -0.01(2)
C313 0.23(3) 0.27(4) 0.14(2) -0.05(2) 0.08(2) 0.02(3)
C314 0.20(3) 0.28(4) 0.123(19) -0.07(2) 0.01(2) 0.00(3)
C315 0.131(19) 0.27(4) 0.084(12) -0.028(19) 0.010(13) -0.02(2)
C401 0.19(2) 0.112(18) 0.104(14) 0.043(13) 0.068(16) 0.059(17)
C402 0.132(15) 0.101(14) 0.119(14) 0.081(12) 0.093(13) 0.079(13)
C403 0.23(3) 0.18(3) 0.15(2) 0.06(2) 0.09(2) 0.12(3)
C404 0.26(3) 0.18(3) 0.19(3) 0.08(2) 0.14(3) 0.13(3)
C405 0.31(4) 0.13(2) 0.16(2) 0.05(2) 0.16(3) 0.10(3)
C406 0.19(2) 0.087(15) 0.139(17) 0.057(13) 0.125(18) 0.076(16)
C407 0.16(2) 0.107(16) 0.120(15) 0.059(13) 0.089(15) 0.049(15)
O408 0.18(2) 0.16(2) 0.166(18) 0.071(17) 0.050(17) 0.043(18)
C409 0.14(2) 0.15(2) 0.19(2) 0.07(2) -0.006(19) 0.065(19)
C410 0.22(3) 0.29(4) 0.20(3) 0.11(3) -0.02(3) 0.10(3)
C411 0.28(5) 0.28(5) 0.24(4) 0.17(4) -0.03(4) 0.05(4)
C412 0.36(6) 0.32(5) 0.28(4) 0.19(4) -0.02(4) 0.07(5)
C413 0.40(6) 0.36(6) 0.22(4) 0.18(4) 0.00(4) 0.09(5)
C414 0.33(5) 0.34(5) 0.16(3) 0.14(4) 0.01(3) 0.17(4)
C415 0.29(4) 0.34(5) 0.16(3) 0.16(3) -0.01(3) 0.12(4)
C501 0.24(5) 0.24(5) 0.31(6) 0.13(5) 0.12(5) 0.08(4)
C502 0.22(4) 0.23(4) 0.24(4) 0.02(4) 0.09(3) -0.07(3)
C503 0.26(6) 0.26(6) 0.21(5) 0.04(5) 0.03(5) -0.04(5)
C504 0.27(6) 0.33(7) 0.25(6) -0.01(6) 0.03(5) -0.05(6)
C505 0.25(5) 0.16(4) 0.23(4) 0.13(4) 0.07(4) 0.02(4)
O506 0.21(3) 0.22(4) 0.29(4) 0.06(3) 0.11(3) -0.05(3)

loop_
_atom_type_symbol
_atom_type_description
_atom_type_scat_dispersion_real
_atom_type_scat_dispersion_imag
_atom_type_scat_source
C C 0.0181 0.0091 'International Tables Vol C Tables 4.2.6.8 and 6.1.1.4'
H H 0.0000 0.0000 'International Tables Vol C Tables 4.2.6.8 and 6.1.1.4'
N N 0.0311 0.0180 'International Tables Vol C Tables 4.2.6.8 and 6.1.1.4'
Cl Cl 0.3639 0.7018 'International Tables Vol C Tables 4.2.6.8 and 6.1.1.4'
Zn Zn -1.5491 0.6778 'International Tables Vol C Tables 4.2.6.8 and 6.1.1.4'
O O 0.0492 0.0322 'International Tables Vol C Tables 4.2.6.8 and 6.1.1.4'

loop_
_geom_angle_atom_site_label_1
_geom_angle_atom_site_label_2
_geom_angle_atom_site_label_3
_geom_angle
_geom_angle_site_symmetry_1
_geom_angle_site_symmetry_3
_geom_angle_publ_flag
N7 Zn3A N6 106.1(4) . . ?
N7 Zn3A Cl5A 111.8(5) . . ?
N6 Zn3A Cl5A 110.9(5) . . ?
N7 Zn3A Cl6A 102.5(5) . . ?
N6 Zn3A Cl6A 100.7(5) . . ?
Cl5A Zn3A Cl6A 123.2(5) . . ?
N6 Zn3B Cl6B 100.5(10) . . ?
N6 Zn3B Cl5B 118.3(12) . . ?
Cl6B Zn3B Cl5B 123.5(13) . . ?
N6 Zn3B N7 95.7(10) . . ?
Cl6B Zn3B N7 103.1(10) . . ?
Cl5B Zn3B N7 111.4(12) . . ?
N7 Zn3C Cl5C 97.5(4) . . ?
N7 Zn3C N6 95.5(4) . . ?
Cl5C Zn3C N6 101.2(4) . . ?
N7 Zn3C Cl6C 117.2(4) . . ?
Cl5C Zn3C Cl6C 124.8(3) . . ?
N6 Zn3C Cl6C 115.4(4) . . ?
N24 Zn6A N17 102.1(2) . 3_455 ?
N24 Zn6A Cl1C 107.5(2) . . ?
N17 Zn6A Cl1C 109.09(19) 3_455 . ?
N24 Zn6A Cl2C 108.9(2) . . ?
N17 Zn6A Cl2C 105.32(19) 3_455 . ?
Cl1C Zn6A Cl2C 122.08(14) . . ?
Cl2D Zn6B N24 125.9(12) . . ?
Cl2D Zn6B Cl1D 121.3(16) . . ?
N24 Zn6B Cl1D 90.8(10) . . ?
N24 Zn6B N17 91.4(6) . 3_455 ?
N23 Zn2A N5 97.0(3) 3_546 . ?
N23 Zn2A Cl4A 108.2(5) 3_546 . ?
N5 Zn2A Cl4A 109.4(5) . . ?
N23 Zn2A Cl3A 106.2(5) 3_546 . ?
N5 Zn2A Cl3A 105.4(4) . . ?
Cl4A Zn2A Cl3A 126.6(6) . . ?
N5 Zn2B N23 99.1(5) . 3_546 ?
N5 Zn2B Cl3B 108.8(7) . . ?
N23 Zn2B Cl3B 112.0(9) 3_546 . ?
N5 Zn2B Cl4B 104.8(8) . . ?
N23 Zn2B Cl4B 104.7(8) 3_546 . ?
Cl3B Zn2B Cl4B 124.4(8) . . ?
N1 Zn1 N11 102.3(2) . 3_445 ?
N1 Zn1 Cl1 106.80(18) . . ?
N11 Zn1 Cl1 105.13(16) 3_445 . ?
N1 Zn1 Cl2 106.19(15) . . ?
N11 Zn1 Cl2 107.51(18) 3_445 . ?
Cl1 Zn1 Cl2 126.51(10) . . ?
C3 N1 C4 117.9(5) . . ?
C3 N1 Zn1 120.8(4) . . ?
C4 N1 Zn1 121.2(4) . . ?
C5 C1 C2 118.1(5) . . ?
C5 C1 C6 121.7(5) . . ?
C2 C1 C6 120.2(5) . . ?
C7 N2 C6 114.4(5) . . ?
C3 C2 C1 119.1(5) . . ?
N12 Zn4 N13 100.9(2) . . ?
N12 Zn4 Cl8 104.7(2) . . ?
N13 Zn4 Cl8 108.97(19) . . ?
N12 Zn4 Cl7 109.23(19) . . ?
N13 Zn4 Cl7 107.19(18) . . ?
Cl8 Zn4 Cl7 123.57(12) . . ?
C8 N4 C7 114.5(5) . . ?
N1 C4 C5 123.0(5) . . ?
C16 N6 C17 116.7(7) . . ?
C16 N6 Zn3A 117.1(8) . . ?
C17 N6 Zn3A 126.2(9) . . ?
C16 N6 Zn3B 110.8(9) . . ?
C17 N6 Zn3B 131.8(10) . . ?
C16 N6 Zn3C 139.9(7) . . ?
C17 N6 Zn3C 103.3(8) . . ?
N3 C6 N2 124.5(5) . . ?
N3 C6 C1 118.5(5) . . ?
N2 C6 C1 117.0(5) . . ?
N19 Zn5 N18 103.37(19) . . ?
N19 Zn5 Cl10 105.75(16) . . ?
N18 Zn5 Cl10 106.15(19) . . ?
N19 Zn5 Cl9 108.06(16) . . ?
N18 Zn5 Cl9 105.66(16) . . ?
Cl10 Zn5 Cl9 125.78(9) . . ?
C12 N5 C11 118.3(5) . . ?
C12 N5 Zn2B 123.6(5) . . ?
C11 N5 Zn2B 118.0(5) . . ?
C12 N5 Zn2A 121.1(4) . . ?
C11 N5 Zn2A 120.0(4) . . ?
C4 C5 C1 119.0(5) . . ?
C26 N9 C24 113.4(5) . . ?
C13 C9 C10 119.7(5) . . ?
C13 C9 C8 119.9(5) . . ?
C10 C9 C8 120.4(4) . . ?
C24 N8 C25 114.2(6) . . ?
N4 C8 N3 125.5(5) . . ?
N4 C8 C9 116.5(5) . . ?
N3 C8 C9 118.0(5) . . ?
C22 N7 C21 117.1(9) . . ?
C22 N7 Zn3A 116.6(9) . . ?
C21 N7 Zn3A 126.3(9) . . ?
C22 N7 Zn3C 135.5(7) . . ?
C21 N7 Zn3C 106.2(8) . . ?
C22 N7 Zn3B 111.5(9) . . ?
C21 N7 Zn3B 131.3(9) . . ?
N2 C7 N4 126.0(5) . . ?
N2 C7 C14 117.2(5) . . ?
N4 C7 C14 116.8(5) . . ?
C25 N10 C26 114.5(5) . . ?
C9 C10 C11 117.6(5) . . ?
C30 N11 C29 119.0(6) . . ?
C30 N11 Zn1 120.2(4) . 3 ?
C29 N11 Zn1 120.7(5) . 3 ?
N5 C11 C10 122.9(5) . . ?
C34 N12 C35 117.9(6) . . ?
C34 N12 Zn4 120.6(5) . . ?
C35 N12 Zn4 120.7(5) . . ?
N5 C12 C13 123.0(5) . . ?
C39 N13 C40 116.7(5) . . ?
C39 N13 Zn4 120.8(4) . . ?
C40 N13 Zn4 122.4(4) . . ?
C9 C13 C12 118.2(5) . . ?
C18 C14 C15 119.5(6) . . ?
C18 C14 C7 119.8(6) . . ?
C15 C14 C7 120.6(6) . . ?
C43 N14 C42 115.3(4) . . ?
N6 C16 C15 126.0(10) . . ?
C44 N16 C42 114.5(4) . . ?
C14 C15 C16 116.1(10) . . ?
C44 N15 C43 114.0(4) . . ?
C14 C18 C17 116.6(9) . . ?
C52 N18 C53 117.7(5) . . ?
C52 N18 Zn5 122.1(4) . . ?
C53 N18 Zn5 120.2(4) . . ?
N6 C17 C18 125.0(11) . . ?
C48 N17 C47 119.8(5) . . ?
C48 N17 Zn6A 120.6(4) . 3_545 ?
C47 N17 Zn6A 119.6(4) . 3_545 ?
C48 N17 Zn6B 146.0(6) . 3_545 ?
C47 N17 Zn6B 94.0(6) . 3_545 ?
Zn6A N17 Zn6B 25.6(4) 3_545 3_545 ?
C20 C19 C23 117.9(9) . . ?
C20 C19 C24 121.9(8) . . ?
C23 C19 C24 120.2(7) . . ?
C57 N19 C58 118.1(5) . . ?
C57 N19 Zn5 121.7(4) . . ?
C58 N19 Zn5 119.9(4) . . ?
C21 C20 C19 119.2(11) . . ?
C60 N20 C62 113.9(5) . . ?
N7 C21 C20 123.6(11) . . ?
C61 N21 C60 114.1(5) . . ?
N7 C22 C23 124.5(11) . . ?
C61 N22 C62 115.3(5) . . ?
C19 C23 C22 117.7(10) . . ?
C66 N23 C65 118.3(6) . . ?
C66 N23 Zn2B 115.0(10) . 3_454 ?
C65 N23 Zn2B 125.8(10) . 3_454 ?
C66 N23 Zn2A 124.1(5) . 3_454 ?
C65 N23 Zn2A 116.9(6) . 3_454 ?
N8 C24 N9 126.5(7) . . ?
N8 C24 C19 117.1(6) . . ?
N9 C24 C19 116.5(6) . . ?
C70 N24 C71 116.4(7) . . ?
C70 N24 Zn6A 122.8(5) . . ?
C71 N24 Zn6A 120.8(6) . . ?
C70 N24 Zn6B 142.2(6) . . ?
C71 N24 Zn6B 96.9(7) . . ?
N10 C25 N8 125.5(5) . . ?
N10 C25 C32 116.7(6) . . ?
N8 C25 C32 117.9(5) . . ?
N9 C26 N10 125.9(6) . . ?
N9 C26 C27 117.5(5) . . ?
N10 C26 C27 116.6(6) . . ?
C28 C27 C31 118.9(6) . . ?
C28 C27 C26 121.4(5) . . ?
C31 C27 C26 119.7(7) . . ?
C27 C28 C29 118.8(5) . . ?
N11 C29 C28 122.6(6) . . ?
N11 C30 C31 121.2(7) . . ?
C27 C31 C30 119.0(8) . . ?
N12 C34 C33 122.6(7) . . ?
C32 C33 C34 119.6(8) . . ?
C36 C32 C33 117.6(6) . . ?
C36 C32 C25 121.7(5) . . ?
C33 C32 C25 120.6(6) . . ?
C32 C36 C35 119.8(6) . . ?
N12 C35 C36 122.4(7) . . ?
C38 C37 C41 116.9(5) . . ?
C38 C37 C42 122.6(5) . . ?
C41 C37 C42 120.5(5) . . ?
N13 C39 C38 123.2(5) . . ?
C39 C38 C37 119.9(5) . . ?
C41 C40 N13 123.4(5) . . ?
C40 C41 C37 119.9(5) . . ?
N14 C42 N16 124.3(5) . . ?
N14 C42 C37 117.6(4) . . ?
N16 C42 C37 118.0(4) . . ?
N14 C43 N15 125.6(5) . . ?
N14 C43 C45 117.7(5) . . ?
N15 C43 C45 116.7(5) . . ?
N16 C44 N15 126.1(5) . . ?
N16 C44 C50 117.9(4) . . ?
N15 C44 C50 116.0(4) . . ?
C46 C45 C49 117.9(5) . . ?
C46 C45 C43 121.5(5) . . ?
C49 C45 C43 120.6(5) . . ?
C45 C46 C47 119.7(6) . . ?
N17 C47 C46 121.5(6) . . ?
N17 C48 C49 122.6(6) . . ?
C48 C49 C45 118.5(6) . . ?
C51 C50 C54 118.9(5) . . ?
C51 C50 C44 120.1(5) . . ?
C54 C50 C44 121.0(5) . . ?
C52 C51 C50 118.4(5) . . ?
N18 C52 C51 123.3(5) . . ?
N18 C53 C54 123.3(5) . . ?
C53 C54 C50 118.3(5) . . ?
C59 C55 C56 118.3(6) . . ?
C59 C55 C60 121.7(5) . . ?
C56 C55 C60 120.1(6) . . ?
C57 C56 C55 118.8(6) . . ?
N19 C57 C56 123.1(6) . . ?
N19 C58 C59 121.8(6) . . ?
C55 C59 C58 119.9(6) . . ?
N20 C60 N21 126.3(5) . . ?
N20 C60 C55 117.4(5) . . ?
N21 C60 C55 116.3(5) . . ?
N22 C61 N21 125.6(5) . . ?
N22 C61 C63 116.2(5) . . ?
N21 C61 C63 118.2(5) . . ?
N22 C62 N20 124.5(6) . . ?
N22 C62 C68 118.3(6) . . ?
N20 C62 C68 117.1(5) . . ?
C67 C63 C64 118.8(6) . . ?
C67 C63 C61 121.3(6) . . ?
C64 C63 C61 119.9(5) . . ?
C63 C64 C65 119.2(6) . . ?
N23 C65 C64 121.5(7) . . ?
N23 C66 C67 123.6(7) . . ?
C66 C67 C63 118.5(8) . . ?
C69 C68 C72 118.9(7) . . ?
C69 C68 C62 120.9(6) . . ?
C72 C68 C62 120.1(6) . . ?
C70 C69 C68 119.7(7) . . ?
N24 C70 C69 123.7(7) . . ?
N24 C71 C72 123.5(8) . . ?
C71 C72 C68 117.9(8) . . ?
C8 N3 C6 115.2(5) . . ?
N1 C3 C2 123.0(5) . . ?
C106 C101 C102 123.1(16) . . ?
C106 C101 C107 118.2(15) . . ?
C102 C101 C107 118.7(14) . . ?
C101 C102 C103 118.8(16) . . ?
C102 C103 C104 118.9(18) . . ?
C105 C104 C103 118.8(19) . . ?
C104 C105 C106 121.7(18) . . ?
C101 C106 C105 117.3(18) . . ?
C109 C107 O108 58.0(9) . . ?
C109 C107 C101 123.9(15) . . ?
O108 C107 C101 115.9(13) . . ?
C109 O108 C107 59.7(9) . . ?
O108 C109 C107 62.3(10) . . ?
O108 C109 C110 114.2(13) . . ?
C107 C109 C110 120.3(13) . . ?
C115 C110 C111 122.0(16) . . ?
C115 C110 C109 119.0(14) . . ?
C111 C110 C109 118.5(14) . . ?
C112 C111 C110 116.1(17) . . ?
C113 C112 C111 119.6(19) . . ?
C112 C113 C114 124(2) . . ?
C115 C114 C113 117.3(19) . . ?
C110 C115 C114 120.0(18) . . ?
C206 C201 C202 123(2) . . ?
C206 C201 C207 115.1(18) . . ?
C202 C201 C207 121.6(18) . . ?
C201 C202 C203 118(2) . . ?
C204 C203 C202 122.2(19) . . ?
C203 C204 C205 117(2) . . ?
C204 C205 C206 123(2) . . ?
C201 C206 C205 116.8(16) . . ?
C209 C207 O208 58.9(12) . . ?
C209 C207 C201 121.6(18) . . ?
O208 C207 C201 113(2) . . ?
C209 O208 C207 57.8(12) . . ?
C207 C209 O208 63.2(13) . . ?
C207 C209 C210 118(2) . . ?
O208 C209 C210 114(2) . . ?
C211 C210 C215 123(2) . . ?
C211 C210 C209 115(2) . . ?
C215 C210 C209 122(2) . . ?
C210 C211 C212 119(2) . . ?
C213 C212 C211 121(2) . . ?
C212 C213 C214 117(3) . . ?
C213 C214 C215 121(2) . . ?
C210 C215 C214 117(2) . . ?
C302 C301 C306 127(2) . . ?
C302 C301 C307 118(2) . . ?
C306 C301 C307 115(2) . . ?
C301 C302 C303 114(2) . . ?
C304 C303 C302 122(3) . . ?
C305 C304 C303 121(3) . . ?
C304 C305 C306 118(3) . . ?
C301 C306 C305 118(2) . . ?
C309 C307 O308 59.6(12) . . ?
C309 C307 C301 123(2) . . ?
O308 C307 C301 114(2) . . ?
C309 O308 C307 57.8(12) . . ?
C307 C309 O308 62.6(12) . . ?
C307 C309 C310 117(2) . . ?
O308 C309 C310 112.0(19) . . ?
C311 C310 C315 126(2) . . ?
C311 C310 C309 114.9(18) . . ?
C315 C310 C309 118.7(17) . . ?
C310 C311 C312 116.5(19) . . ?
C313 C312 C311 120.6(18) . . ?
C312 C313 C314 117(2) . . ?
C313 C314 C315 123(2) . . ?
C310 C315 C314 113.4(19) . . ?
C402 C401 C406 129(2) . . ?
C402 C401 C407 115.6(18) . . ?
C406 C401 C407 114.4(19) . . ?
C401 C402 C403 113.7(18) . . ?
C404 C403 C402 121(2) . . ?
C405 C404 C403 120(3) . . ?
C404 C405 C406 119(2) . . ?
C401 C406 C405 113(2) . . ?
C409 C407 O408 60.5(12) . . ?
C409 C407 C401 128(2) . . ?
O408 C407 C401 118.2(19) . . ?
C409 O408 C407 56.3(12) . . ?
C407 C409 O408 63.1(12) . . ?
C407 C409 C410 120(2) . . ?
O408 C409 C410 107(2) . . ?
C411 C410 C415 124(3) . . ?
C411 C410 C409 117(2) . . ?
C415 C410 C409 119(3) . . ?
C410 C411 C412 118(2) . . ?
C413 C412 C411 118(3) . . ?
C414 C413 C412 120(3) . . ?
C413 C414 C415 121(3) . . ?
C410 C415 C414 116(2) . . ?
O506 C502 C504 110(4) . . ?
O506 C502 C503 105(3) . . ?
C504 C502 C503 112(4) . . ?
O506 C502 C501 109(3) . . ?
C504 C502 C501 113(3) . . ?
C503 C502 C501 107(3) . . ?
C502 O506 C505 101(3) . . ?

loop_
_geom_bond_atom_site_label_1
_geom_bond_atom_site_label_2
_geom_bond_distance
_geom_bond_site_symmetry_2
_geom_bond_publ_flag
Zn3A N7 1.993(10) . ?
Zn3A N6 2.051(9) . ?
Zn3A Cl5A 2.181(12) . ?
Zn3A Cl6A 2.211(14) . ?
Zn3B N6 2.07(2) . ?
Zn3B Cl6B 2.18(3) . ?
Zn3B Cl5B 2.22(2) . ?
Zn3B N7 2.28(3) . ?
Zn3C N7 2.160(9) . ?
Zn3C Cl5C 2.175(8) . ?
Zn3C N6 2.205(9) . ?
Zn3C Cl6C 2.220(9) . ?
Zn6A N24 2.043(7) . ?
Zn6A N17 2.052(5) 3_455 ?
Zn6A Cl1C 2.191(3) . ?
Zn6A Cl2C 2.207(3) . ?
Zn6B Cl2D 1.88(7) . ?
Zn6B N24 2.131(18) . ?
Zn6B Cl1D 2.30(2) . ?
Zn6B N17 2.317(14) 3_455 ?
Zn2A N23 2.071(9) 3_546 ?
Zn2A N5 2.089(8) . ?
Zn2A Cl4A 2.178(12) . ?
Zn2A Cl3A 2.206(14) . ?
Zn2B N5 2.043(11) . ?
Zn2B N23 2.050(10) 3_546 ?
Zn2B Cl3B 2.20(2) . ?
Zn2B Cl4B 2.24(2) . ?
Zn1 N1 2.053(5) . ?
Zn1 N11 2.053(5) 3_445 ?
Zn1 Cl1 2.203(2) . ?
Zn1 Cl2 2.213(2) . ?
N1 C3 1.331(6) . ?
N1 C4 1.343(8) . ?
C1 C5 1.383(7) . ?
C1 C2 1.396(8) . ?
C1 C6 1.473(7) . ?
N2 C7 1.327(8) . ?
N2 C6 1.352(7) . ?
C2 C3 1.374(8) . ?
Zn4 N12 2.056(5) . ?
Zn4 N13 2.064(5) . ?
Zn4 Cl8 2.201(3) . ?
Zn4 Cl7 2.205(3) . ?
N4 C8 1.328(7) . ?
N4 C7 1.335(7) . ?
C4 C5 1.377(9) . ?
N6 C16 1.272(17) . ?
N6 C17 1.290(16) . ?
C6 N3 1.335(7) . ?
Zn5 N19 2.054(5) . ?
Zn5 N18 2.059(5) . ?
Zn5 Cl10 2.210(2) . ?
Zn5 Cl9 2.2114(18) . ?
N5 C12 1.316(8) . ?
N5 C11 1.336(6) . ?
N9 C26 1.334(9) . ?
N9 C24 1.340(9) . ?
C9 C13 1.369(7) . ?
C9 C10 1.388(7) . ?
C9 C8 1.492(7) . ?
N8 C24 1.328(9) . ?
N8 C25 1.333(9) . ?
C8 N3 1.331(7) . ?
N7 C22 1.300(16) . ?
N7 C21 1.335(17) . ?
C7 C14 1.507(7) . ?
N10 C25 1.333(8) . ?
N10 C26 1.337(7) . ?
C10 C11 1.395(7) . ?
N11 C30 1.305(11) . ?
N11 C29 1.308(8) . ?
N12 C34 1.312(11) . ?
N12 C35 1.335(9) . ?
C12 C13 1.401(8) . ?
N13 C39 1.335(7) . ?
N13 C40 1.355(8) . ?
C14 C18 1.367(11) . ?
C14 C15 1.378(10) . ?
N14 C43 1.322(7) . ?
N14 C42 1.339(7) . ?
C16 C15 1.391(12) . ?
N16 C44 1.329(6) . ?
N16 C42 1.345(6) . ?
N15 C44 1.335(7) . ?
N15 C43 1.335(7) . ?
C18 C17 1.395(11) . ?
N18 C52 1.332(8) . ?
N18 C53 1.342(7) . ?
N17 C48 1.312(9) . ?
N17 C47 1.316(9) . ?
C19 C20 1.381(12) . ?
C19 C23 1.386(12) . ?
C19 C24 1.487(11) . ?
N19 C57 1.332(9) . ?
N19 C58 1.351(8) . ?
C20 C21 1.363(15) . ?
N20 C60 1.317(8) . ?
N20 C62 1.344(8) . ?
N21 C61 1.325(7) . ?
N21 C60 1.336(7) . ?
C22 C23 1.393(14) . ?
N22 C61 1.310(9) . ?
N22 C62 1.339(8) . ?
N23 C66 1.338(11) . ?
N23 C65 1.349(10) . ?
N24 C70 1.341(11) . ?
N24 C71 1.367(12) . ?
C25 C32 1.484(8) . ?
C26 C27 1.500(8) . ?
C27 C28 1.322(9) . ?
C27 C31 1.389(10) . ?
C28 C29 1.408(8) . ?
C30 C31 1.398(12) . ?
C34 C33 1.381(11) . ?
C33 C32 1.369(9) . ?
C32 C36 1.364(10) . ?
C36 C35 1.371(9) . ?
C37 C38 1.384(7) . ?
C37 C41 1.395(7) . ?
C37 C42 1.472(7) . ?
C39 C38 1.365(7) . ?
C40 C41 1.345(9) . ?
C43 C45 1.474(7) . ?
C44 C50 1.503(7) . ?
C45 C46 1.369(8) . ?
C45 C49 1.394(8) . ?
C46 C47 1.398(8) . ?
C48 C49 1.390(8) . ?
C50 C51 1.384(7) . ?
C50 C54 1.393(7) . ?
C51 C52 1.370(8) . ?
C53 C54 1.363(8) . ?
C55 C59 1.357(9) . ?
C55 C56 1.406(8) . ?
C55 C60 1.498(8) . ?
C56 C57 1.366(9) . ?
C58 C59 1.385(9) . ?
C61 C63 1.488(8) . ?
C62 C68 1.488(10) . ?
C63 C67 1.386(9) . ?
C63 C64 1.391(10) . ?
C64 C65 1.394(8) . ?
C66 C67 1.375(10) . ?
C68 C69 1.369(10) . ?
C68 C72 1.400(11) . ?
C69 C70 1.357(12) . ?
C71 C72 1.369(13) . ?
C101 C106 1.343(17) . ?
C101 C102 1.349(17) . ?
C101 C107 1.48(2) . ?
C102 C103 1.374(18) . ?
C103 C104 1.38(2) . ?
C104 C105 1.35(2) . ?
C105 C106 1.37(2) . ?
C107 C109 1.43(2) . ?
C107 O108 1.468(18) . ?
O108 C109 1.406(17) . ?
C109 C110 1.53(2) . ?
C110 C115 1.355(17) . ?
C110 C111 1.406(17) . ?
C111 C112 1.390(19) . ?
C112 C113 1.35(2) . ?
C113 C114 1.37(2) . ?
C114 C115 1.37(2) . ?
C201 C206 1.328(18) . ?
C201 C202 1.355(18) . ?
C201 C207 1.51(2) . ?
C202 C203 1.37(2) . ?
C203 C204 1.35(2) . ?
C204 C205 1.37(2) . ?
C205 C206 1.39(2) . ?
C207 C209 1.40(3) . ?
C207 O208 1.48(2) . ?
O208 C209 1.42(2) . ?
C209 C210 1.57(3) . ?
C210 C211 1.34(2) . ?
C210 C215 1.357(19) . ?
C211 C212 1.39(2) . ?
C212 C213 1.37(2) . ?
C213 C214 1.38(2) . ?
C214 C215 1.39(2) . ?
C301 C302 1.34(2) . ?
C301 C306 1.37(2) . ?
C301 C307 1.50(3) . ?
C302 C303 1.40(2) . ?
C303 C304 1.38(2) . ?
C304 C305 1.36(2) . ?
C305 C306 1.39(2) . ?
C307 C309 1.40(2) . ?
C307 O308 1.47(2) . ?
O308 C309 1.43(2) . ?
C309 C310 1.57(3) . ?
C310 C311 1.359(17) . ?
C310 C315 1.360(19) . ?
C311 C312 1.40(2) . ?
C312 C313 1.37(2) . ?
C313 C314 1.37(2) . ?
C314 C315 1.40(2) . ?
C401 C402 1.316(17) . ?
C401 C406 1.324(17) . ?
C401 C407 1.48(3) . ?
C402 C403 1.39(2) . ?
C403 C404 1.37(2) . ?
C404 C405 1.37(2) . ?
C405 C406 1.41(2) . ?
C407 C409 1.38(2) . ?
C407 O408 1.48(2) . ?
O408 C409 1.44(2) . ?
C409 C410 1.56(3) . ?
C410 C411 1.34(2) . ?
C410 C415 1.37(2) . ?
C411 C412 1.39(2) . ?
C412 C413 1.37(2) . ?
C413 C414 1.36(2) . ?
C414 C415 1.39(2) . ?
C501 C502 1.54(3) . ?
C502 O506 1.43(3) . ?
C502 C504 1.52(3) . ?
C502 C503 1.53(3) . ?
C505 O506 1.44(3) . ?
